data_2235482
loop_
_publ_author_name
'Chen, W.'
'Tang, K.-S.'
'Fan, L.-Y.'

_publ_section_title
;
 (4a<i>R</i>*,8a<i>S</i>*)-2,3-Diphenyl-4a,5,6,7,8,8a-hexahydroquinoxaline
;
_journal_coeditor_code HB6855
_journal_issue 7
_journal_name_full 'Acta Crystallographica Section E'
_journal_page_first o2212
_journal_paper_doi 10.1107/S1600536812028061
_journal_volume 68
_journal_year 2012
_chemical_formula_iupac 'C20 H20 N2'
_chemical_formula_moiety 'C20 H20 N2'
_chemical_formula_sum 'C20 H20 N2'
_chemical_formula_weight 288.38
_chemical_name_systematic
;
(4a<i>R</i>*,8a<i>S</i>*)-2,3-Diphenyl-4a,5,6,7,8,8a-hexahydroquinoxaline
;
_space_group_IT_number 19
_symmetry_cell_setting orthorhombic
_symmetry_space_group_name_Hall 'P 2ac 2ab'
_symmetry_space_group_name_H-M 'P 21 21 21'
_atom_sites_solution_hydrogens difmap
_atom_sites_solution_primary direct
_atom_sites_solution_secondary difmap
_audit_creation_method SHELXL-97
_cell_angle_alpha 90.00
_cell_angle_beta 90.00
_cell_angle_gamma 90.00
_cell_formula_units_Z 4
_cell_length_a 6.35460(10)
_cell_length_b 13.4894(2)
_cell_length_c 19.1921(3)
_cell_measurement_reflns_used 2779
_cell_measurement_temperature 293(2)
_cell_measurement_theta_max 72.4209
_cell_measurement_theta_min 3.2735
_cell_volume 1645.14(4)
_computing_cell_refinement '<i>SAINT-Plus</i> (Bruker, 2001)'
_computing_data_collection '<i>APEX2</i> (Bruker, 2004)'
_computing_data_reduction '<i>SAINT-Plus</i> (Bruker, 2001)'
_computing_molecular_graphics '<i>SHELXTL</i> (Sheldrick, 2008)'
_computing_publication_material '<i>SHELXL97</i> (Sheldrick, 2008)'
_computing_structure_refinement '<i>SHELXL97</i> (Sheldrick, 2008)'
_computing_structure_solution '<i>SHELXS97</i> (Sheldrick, 2008)'
_diffrn_ambient_temperature 293(2)
_diffrn_measured_fraction_theta_full 0.980
_diffrn_measured_fraction_theta_max 0.980
_diffrn_measurement_device_type 'Bruker SMART APEX CCD'
_diffrn_measurement_method 'phi and omega scans'
_diffrn_radiation_monochromator graphite
_diffrn_radiation_source 'fine-focus sealed tube'
_diffrn_radiation_type CuK\a
_diffrn_radiation_wavelength 1.54178
_diffrn_reflns_av_R_equivalents 0.0099
_diffrn_reflns_av_sigmaI/netI 0.0140
_diffrn_reflns_limit_h_max 5
_diffrn_reflns_limit_h_min -7
_diffrn_reflns_limit_k_max 16
_diffrn_reflns_limit_k_min -15
_diffrn_reflns_limit_l_max 23
_diffrn_reflns_limit_l_min -17
_diffrn_reflns_number 4074
_diffrn_reflns_theta_full 72.56
_diffrn_reflns_theta_max 72.56
_diffrn_reflns_theta_min 5.66
_diffrn_standards_decay_% 0
_diffrn_standards_interval_count 0
_diffrn_standards_interval_time 0
_diffrn_standards_number 0
_exptl_absorpt_coefficient_mu 0.524
_exptl_absorpt_correction_T_max 0.9494
_exptl_absorpt_correction_T_min 0.9024
_exptl_absorpt_correction_type multi-scan
_exptl_absorpt_process_details '(SADABS; Bruker, 2004)'
_exptl_crystal_colour yellow
_exptl_crystal_density_diffrn 1.164
_exptl_crystal_density_method 'not measured'
_exptl_crystal_description block
_exptl_crystal_F_000 616
_exptl_crystal_size_max 0.20
_exptl_crystal_size_mid 0.20
_exptl_crystal_size_min 0.10
_refine_diff_density_max 0.143
_refine_diff_density_min -0.142
_refine_ls_abs_structure_details unk
_refine_ls_extinction_method none
_refine_ls_goodness_of_fit_ref 1.053
_refine_ls_hydrogen_treatment constr
_refine_ls_matrix_type full
_refine_ls_number_parameters 199
_refine_ls_number_reflns 2739
_refine_ls_number_restraints 0
_refine_ls_restrained_S_all 1.053
_refine_ls_R_factor_all 0.0359
_refine_ls_R_factor_gt 0.0355
_refine_ls_shift/su_max 0.000
_refine_ls_shift/su_mean 0.000
_refine_ls_structure_factor_coef Fsqd
_refine_ls_weighting_details 'calc w=1/[\s^2^(Fo^2^)+(0.0617P)^2^+0.1364P] where P=(Fo^2^+2Fc^2^)/3'
_refine_ls_weighting_scheme calc
_refine_ls_wR_factor_gt 0.0986
_refine_ls_wR_factor_ref 0.0989
_reflns_number_gt 2703
_reflns_number_total 2739
_reflns_threshold_expression I>2\s(I)
_cod_data_source_file hb6855.cif
_cod_data_source_block I
_cod_database_code 2235482
_cod_database_fobs_code 2235482

loop_
_symmetry_equiv_pos_as_xyz
'x, y, z'
'-x+1/2, -y, z+1/2'
'-x, y+1/2, -z+1/2'
'x+1/2, -y+1/2, -z'

loop_
_atom_site_type_symbol
_atom_site_label
_atom_site_fract_x
_atom_site_fract_y
_atom_site_fract_z
_atom_site_U_iso_or_equiv
_atom_site_adp_type
_atom_site_calc_flag
_atom_site_refinement_flags
_atom_site_occupancy
_atom_site_symmetry_multiplicity
N N1 0.18801(18) 0.39372(8) 0.62663(6) 0.0410(3) Uani d . 1 2
N N2 -0.0579(2) 0.33893(9) 0.50829(6) 0.0492(3) Uani d . 1 2
C C1 0.1165(2) 0.29069(10) 0.61739(7) 0.0419(3) Uani d . 1 2
H H1B 0.2255 0.2542 0.5920 0.050 Uiso calc R 1 1
C C2 0.0862(3) 0.24167(12) 0.68822(8) 0.0544(4) Uani d . 1 2
H H2B 0.0632 0.1712 0.6818 0.065 Uiso calc R 1 1
H H2C 0.2128 0.2501 0.7158 0.065 Uiso calc R 1 1
C C3 -0.0991(3) 0.28592(15) 0.72680(8) 0.0654(5) Uani d . 1 2
H H3A -0.0700 0.3549 0.7372 0.079 Uiso calc R 1 1
H H3B -0.1183 0.2512 0.7706 0.079 Uiso calc R 1 1
C C4 -0.2993(3) 0.27893(16) 0.68428(11) 0.0674(5) Uani d . 1 2
H H4A -0.4138 0.3100 0.7096 0.081 Uiso calc R 1 1
H H4B -0.3353 0.2098 0.6772 0.081 Uiso calc R 1 1
C C5 -0.2729(2) 0.32958(14) 0.61387(10) 0.0605(4) Uani d . 1 2
H H5A -0.3992 0.3200 0.5863 0.073 Uiso calc R 1 1
H H5B -0.2536 0.4002 0.6208 0.073 Uiso calc R 1 1
C C6 -0.0850(2) 0.28777(10) 0.57496(7) 0.0453(3) Uani d . 1 2
H H6A -0.1155 0.2181 0.5647 0.054 Uiso calc R 1 1
C C7 0.1606(2) 0.45124(10) 0.57517(7) 0.0388(3) Uani d . 1 2
C C8 0.0606(2) 0.41514(9) 0.50853(7) 0.0414(3) Uani d . 1 2
C C9 0.2231(3) 0.55791(10) 0.58259(7) 0.0442(3) Uani d . 1 2
C C10 0.4058(3) 0.58177(13) 0.61799(9) 0.0591(4) Uani d . 1 2
H H10A 0.4885 0.5318 0.6371 0.071 Uiso calc R 1 1
C C11 0.4658(4) 0.68056(16) 0.62502(11) 0.0769(6) Uani d . 1 2
H H11A 0.5903 0.6965 0.6479 0.092 Uiso calc R 1 1
C C12 0.3419(5) 0.75417(13) 0.59834(10) 0.0843(8) Uani d . 1 2
H H12A 0.3823 0.8201 0.6031 0.101 Uiso calc R 1 1
C C13 0.1589(5) 0.73123(13) 0.56464(10) 0.0803(7) Uani d . 1 2
H H13A 0.0740 0.7816 0.5472 0.096 Uiso calc R 1 1
C C14 0.0993(4) 0.63297(11) 0.55626(9) 0.0614(4) Uani d . 1 2
H H14A -0.0247 0.6177 0.5328 0.074 Uiso calc R 1 1
C C15 0.1024(3) 0.46329(10) 0.43996(7) 0.0444(3) Uani d . 1 2
C C16 0.2983(3) 0.50275(13) 0.42434(8) 0.0535(4) Uani d . 1 2
H H16A 0.4023 0.5054 0.4584 0.064 Uiso calc R 1 1
C C17 0.3394(3) 0.53842(14) 0.35770(9) 0.0631(4) Uani d . 1 2
H H17A 0.4713 0.5644 0.3473 0.076 Uiso calc R 1 1
C C18 0.1862(4) 0.53548(13) 0.30698(9) 0.0634(5) Uani d . 1 2
H H18A 0.2147 0.5590 0.2624 0.076 Uiso calc R 1 1
C C19 -0.0101(3) 0.49741(13) 0.32258(8) 0.0605(4) Uani d . 1 2
H H19A -0.1142 0.4958 0.2886 0.073 Uiso calc R 1 1
C C20 -0.0522(3) 0.46158(11) 0.38877(8) 0.0514(4) Uani d . 1 2
H H20A -0.1848 0.4362 0.3990 0.062 Uiso calc R 1 1

loop_
_atom_site_aniso_label
_atom_site_aniso_U_11
_atom_site_aniso_U_22
_atom_site_aniso_U_33
_atom_site_aniso_U_12
_atom_site_aniso_U_13
_atom_site_aniso_U_23
N1 0.0362(5) 0.0423(6) 0.0445(6) -0.0035(5) 0.0028(5) -0.0021(5)
N2 0.0577(7) 0.0453(6) 0.0446(6) -0.0099(6) -0.0039(6) -0.0055(5)
C1 0.0413(7) 0.0367(6) 0.0476(7) 0.0000(6) 0.0081(6) -0.0014(6)
C2 0.0568(9) 0.0541(8) 0.0523(8) -0.0089(7) 0.0006(7) 0.0092(7)
C3 0.0728(11) 0.0777(11) 0.0458(8) -0.0250(10) 0.0162(8) -0.0067(8)
C4 0.0529(9) 0.0777(11) 0.0716(10) -0.0188(9) 0.0248(8) -0.0114(10)
C5 0.0380(7) 0.0664(10) 0.0771(11) -0.0071(7) 0.0026(7) -0.0018(9)
C6 0.0510(7) 0.0387(6) 0.0462(7) -0.0117(6) 0.0013(6) -0.0057(6)
C7 0.0368(6) 0.0378(6) 0.0419(6) -0.0007(5) 0.0043(5) -0.0047(5)
C8 0.0455(7) 0.0360(6) 0.0427(6) 0.0001(6) 0.0007(6) -0.0060(5)
C9 0.0560(8) 0.0390(7) 0.0376(6) -0.0067(6) 0.0075(6) -0.0065(5)
C10 0.0606(9) 0.0534(8) 0.0632(9) -0.0126(8) 0.0026(8) -0.0113(7)
C11 0.0866(13) 0.0702(12) 0.0738(12) -0.0356(11) 0.0105(11) -0.0232(10)
C12 0.148(2) 0.0435(9) 0.0617(10) -0.0306(12) 0.0243(14) -0.0141(8)
C13 0.142(2) 0.0406(8) 0.0581(9) 0.0044(11) 0.0039(13) -0.0052(7)
C14 0.0894(12) 0.0426(7) 0.0522(8) 0.0040(8) -0.0030(9) -0.0040(6)
C15 0.0567(8) 0.0340(6) 0.0425(7) 0.0010(6) 0.0005(6) -0.0050(5)
C16 0.0607(9) 0.0529(8) 0.0469(7) -0.0056(8) 0.0019(7) -0.0016(7)
C17 0.0737(11) 0.0616(9) 0.0539(8) -0.0074(9) 0.0126(8) 0.0062(7)
C18 0.0919(13) 0.0539(8) 0.0443(8) 0.0018(9) 0.0072(8) 0.0071(7)
C19 0.0833(12) 0.0513(8) 0.0469(8) 0.0057(9) -0.0121(8) 0.0012(7)
C20 0.0616(9) 0.0428(7) 0.0496(8) -0.0009(7) -0.0029(7) -0.0028(6)

loop_
_atom_type_symbol
_atom_type_description
_atom_type_scat_dispersion_real
_atom_type_scat_dispersion_imag
_atom_type_scat_source
C C 0.0181 0.0091 'International Tables Vol C Tables 4.2.6.8 and 6.1.1.4'
H H 0.0000 0.0000 'International Tables Vol C Tables 4.2.6.8 and 6.1.1.4'
N N 0.0311 0.0180 'International Tables Vol C Tables 4.2.6.8 and 6.1.1.4'

loop_
_geom_angle_atom_site_label_1
_geom_angle_atom_site_label_2
_geom_angle_atom_site_label_3
_geom_angle
C7 N1 C1 116.18(11)
C8 N2 C6 116.52(12)
N1 C1 C6 110.45(11)
N1 C1 C2 109.94(12)
C6 C1 C2 111.15(12)
N1 C1 H1B 108.4
C6 C1 H1B 108.4
C2 C1 H1B 108.4
C3 C2 C1 111.32(14)
C3 C2 H2B 109.4
C1 C2 H2B 109.4
C3 C2 H2C 109.4
C1 C2 H2C 109.4
H2B C2 H2C 108.0
C2 C3 C4 111.43(13)
C2 C3 H3A 109.3
C4 C3 H3A 109.3
C2 C3 H3B 109.3
C4 C3 H3B 109.3
H3A C3 H3B 108.0
C3 C4 C5 110.93(13)
C3 C4 H4A 109.5
C5 C4 H4A 109.5
C3 C4 H4B 109.5
C5 C4 H4B 109.5
H4A C4 H4B 108.0
C6 C5 C4 110.90(15)
C6 C5 H5A 109.5
C4 C5 H5A 109.5
C6 C5 H5B 109.5
C4 C5 H5B 109.5
H5A C5 H5B 108.0
N2 C6 C5 110.33(13)
N2 C6 C1 110.95(11)
C5 C6 C1 112.96(12)
N2 C6 H6A 107.4
C5 C6 H6A 107.4
C1 C6 H6A 107.4
N1 C7 C9 118.48(12)
N1 C7 C8 121.37(12)
C9 C7 C8 120.12(12)
N2 C8 C15 116.95(12)
N2 C8 C7 120.82(12)
C15 C8 C7 122.18(11)
C14 C9 C10 119.24(15)
C14 C9 C7 121.25(14)
C10 C9 C7 119.49(14)
C9 C10 C11 120.01(19)
C9 C10 H10A 120.0
C11 C10 H10A 120.0
C12 C11 C10 120.1(2)
C12 C11 H11A 120.0
C10 C11 H11A 120.0
C13 C12 C11 120.20(17)
C13 C12 H12A 119.9
C11 C12 H12A 119.9
C12 C13 C14 120.2(2)
C12 C13 H13A 119.9
C14 C13 H13A 119.9
C9 C14 C13 120.2(2)
C9 C14 H14A 119.9
C13 C14 H14A 119.9
C16 C15 C20 119.22(14)
C16 C15 C8 121.16(14)
C20 C15 C8 119.41(14)
C15 C16 C17 119.99(16)
C15 C16 H16A 120.0
C17 C16 H16A 120.0
C18 C17 C16 120.46(18)
C18 C17 H17A 119.8
C16 C17 H17A 119.8
C17 C18 C19 119.72(15)
C17 C18 H18A 120.1
C19 C18 H18A 120.1
C18 C19 C20 120.20(17)
C18 C19 H19A 119.9
C20 C19 H19A 119.9
C19 C20 C15 120.39(17)
C19 C20 H20A 119.8
C15 C20 H20A 119.8

loop_
_geom_bond_atom_site_label_1
_geom_bond_atom_site_label_2
_geom_bond_distance
N1 C7 1.2680(18)
N1 C1 1.4728(17)
N2 C8 1.2745(19)
N2 C6 1.4638(19)
C1 C6 1.518(2)
C1 C2 1.524(2)
C1 H1B 0.9800
C2 C3 1.513(2)
C2 H2B 0.9700
C2 H2C 0.9700
C3 C4 1.515(3)
C3 H3A 0.9700
C3 H3B 0.9700
C4 C5 1.523(3)
C4 H4A 0.9700
C4 H4B 0.9700
C5 C6 1.517(2)
C5 H5A 0.9700
C5 H5B 0.9700
C6 H6A 0.9800
C7 C9 1.4996(18)
C7 C8 1.5087(18)
C8 C15 1.4914(19)
C9 C14 1.378(2)
C9 C10 1.383(2)
C10 C11 1.393(3)
C10 H10A 0.9300
C11 C12 1.367(4)
C11 H11A 0.9300
C12 C13 1.366(4)
C12 H12A 0.9300
C13 C14 1.388(3)
C13 H13A 0.9300
C14 H14A 0.9300
C15 C16 1.387(2)
C15 C20 1.390(2)
C16 C17 1.391(2)
C16 H16A 0.9300
C17 C18 1.377(3)
C17 H17A 0.9300
C18 C19 1.381(3)
C18 H18A 0.9300
C19 C20 1.385(2)
C19 H19A 0.9300
C20 H20A 0.9300

loop_
_cod_related_entry_id
_cod_related_entry_database
_cod_related_entry_code
1 ChemSpider 30657880
